data_2311976
loop_
_publ_author_name
'Tammisetti, Renuka Devi'
'Kosilkin, Ilya V.'
'Guzei, Ilia A.'
'Khrustalev, Victor N.'
'Dalton, Larry'
'Timofeeva, Tatiana V.'

_publ_section_title
;
 Z/E-Isomerism of
 3-[4-(dimethylamino)phenyl]-2-(2,4,6-tribromophenyl)acrylonitrile:
 crystal structures and secondary intermolecular interactions.
;
_journal_coeditor_code KY3133
_journal_issue 'Pt 1'
_journal_name_full 'Acta crystallographica. Section C, Structural chemistry'
_journal_page_first 69
_journal_page_last 74
_journal_paper_doi 10.1107/S2053229617017648
_journal_volume 74
_journal_year 2018
_chemical_formula_iupac 'C17 H13 Br3 N2'
_chemical_formula_moiety 'C17 H13 Br3 N2'
_chemical_formula_sum 'C17 H13 Br3 N2'
_chemical_formula_weight 484.99
_chemical_name_common
;
(<i>Z</i>)-3-[4-(Dimethylamino)phenyl]-2-(2,4,6-tribromophenyl)acrylonitrile
;
_chemical_name_systematic
;
(<i>Z</i>)-3-[4-(Dimethylamino)phenyl]-2-(2,4,6-tribromophenyl)prop-2-enenitrile
;
_space_group_crystal_system monoclinic
_space_group_IT_number 14
_space_group_name_Hall '-P 2yn'
_space_group_name_H-M_alt 'P 1 21/n 1'
_atom_sites_solution_hydrogens geom
_atom_sites_solution_primary difmap
_atom_sites_solution_secondary difmap
_audit_creation_method SHELXL-2014/6
_cell_angle_alpha 90
_cell_angle_beta 101.467(3)
_cell_angle_gamma 90
_cell_formula_units_Z 4
_cell_length_a 9.082(2)
_cell_length_b 13.024(3)
_cell_length_c 14.266(3)
_cell_measurement_reflns_used 7150
_cell_measurement_temperature 100(2)
_cell_measurement_theta_max 30.42
_cell_measurement_theta_min 2.46
_cell_volume 1653.8(6)
_computing_cell_refinement
;
SAINT (Bruker, 2012)
;
_computing_data_collection
;
APEX2 (Bruker, 2012)
;
_computing_data_reduction
;
SAINT (Bruker, 2012)
;
_computing_molecular_graphics
;
SHELXTL (Bruker, 2012)
;
_computing_publication_material
;
SHELXTL (Bruker, 2012)
;
_computing_structure_refinement
;
SHELXL (Sheldrick, 2015b)
;
_computing_structure_solution
;
SHELXT (Sheldrick, 2015a)
;
_diffrn_ambient_temperature 100(2)
_diffrn_measured_fraction_theta_full 0.999
_diffrn_measured_fraction_theta_max 0.999
_diffrn_measurement_device_type 'Bruker APEXII CCD'
_diffrn_measurement_method '\f and \w scans'
_diffrn_radiation_type MoK\a
_diffrn_radiation_wavelength 0.71073
_diffrn_reflns_av_R_equivalents 0.0614
_diffrn_reflns_limit_h_max 12
_diffrn_reflns_limit_h_min -12
_diffrn_reflns_limit_k_max 18
_diffrn_reflns_limit_k_min -18
_diffrn_reflns_limit_l_max 20
_diffrn_reflns_limit_l_min -20
_diffrn_reflns_number 25670
_diffrn_reflns_theta_full 25.242
_diffrn_reflns_theta_max 30.601
_diffrn_reflns_theta_min 2.137
_exptl_absorpt_coefficient_mu 7.315
_exptl_absorpt_correction_T_max 0.222
_exptl_absorpt_correction_T_min 0.120
_exptl_absorpt_correction_type multi-scan
_exptl_absorpt_process_details
;
(SADABS; Sheldrick, 2003)
;
_exptl_crystal_colour yellow
_exptl_crystal_density_diffrn 1.948
_exptl_crystal_description prism
_exptl_crystal_F_000 936
_exptl_crystal_size_max 0.30
_exptl_crystal_size_mid 0.30
_exptl_crystal_size_min 0.20
_refine_diff_density_max 0.592
_refine_diff_density_min -1.068
_refine_ls_extinction_method none
_refine_ls_goodness_of_fit_ref 1.036
_refine_ls_hydrogen_treatment constr
_refine_ls_matrix_type full
_refine_ls_number_parameters 201
_refine_ls_number_reflns 5071
_refine_ls_number_restraints 0
_refine_ls_restrained_S_all 1.036
_refine_ls_R_factor_all 0.0484
_refine_ls_R_factor_gt 0.0299
_refine_ls_shift/su_max 0.001
_refine_ls_shift/su_mean 0.000
_refine_ls_structure_factor_coef Fsqd
_refine_ls_weighting_details 'w=1/[\s^2^(Fo^2^)+(0.034P)^2^+0.4374P] where P=(Fo^2^+2Fc^2^)/3'
_refine_ls_weighting_scheme calc
_refine_ls_wR_factor_gt 0.0691
_refine_ls_wR_factor_ref 0.0752
_reflns_number_gt 3954
_reflns_number_total 5071
_reflns_threshold_expression 'I > 2\s(I)'
_cod_data_source_file ky3133sup1.cif
_cod_data_source_block Zacryl
_cod_original_sg_symbol_H-M 'P 21/n'
_cod_database_code 2311976
_shelx_space_group_comment
;
The symmetry employed for this shelxl refinement is uniquely defined
by the following loop, which should always be used as a source of
symmetry information in preference to the above space-group names.
They are only intended as comments.
;
_shelx_estimated_absorpt_t_min 0.218
_shelx_estimated_absorpt_t_max 0.322
_shelxl_version_number 2014/6

loop_
_space_group_symop_operation_xyz
'x, y, z'
'-x+1/2, y+1/2, -z+1/2'
'-x, -y, -z'
'x-1/2, -y-1/2, z-1/2'

loop_
_atom_site_type_symbol
_atom_site_label
_atom_site_fract_x
_atom_site_fract_y
_atom_site_fract_z
_atom_site_U_iso_or_equiv
_atom_site_adp_type
_atom_site_calc_flag
_atom_site_occupancy
Br Br1 0.54668(3) 0.59083(2) 0.76907(2) 0.01443(7) Uani d 1
Br Br2 -0.02660(3) 0.73745(2) 0.79072(2) 0.02085(8) Uani d 1
Br Br3 0.29258(3) 0.93565(2) 0.54218(2) 0.02020(7) Uani d 1
N N1 0.7073(3) 0.93211(17) 0.64818(18) 0.0194(5) Uani d 1
N N2 1.0562(2) 0.59048(16) 0.37878(16) 0.0150(4) Uani d 1
C C1 0.6333(3) 0.8607(2) 0.63280(18) 0.0139(5) Uani d 1
C C2 0.5420(3) 0.76963(19) 0.61470(18) 0.0119(5) Uani d 1
C C3 0.5751(3) 0.69145(18) 0.55982(18) 0.0115(5) Uani d 1
H H3 0.5027 0.6379 0.5509 0.014 Uiso calc 1
C C4 0.4078(3) 0.76454(18) 0.66008(17) 0.0110(5) Uani d 1
C C5 0.3918(3) 0.68805(19) 0.72655(18) 0.0117(5) Uani d 1
C C6 0.2643(3) 0.6797(2) 0.76624(18) 0.0143(5) Uani d 1
H H6 0.2560 0.6267 0.8106 0.017 Uiso calc 1
C C7 0.1494(3) 0.7505(2) 0.73972(19) 0.0152(5) Uani d 1
C C8 0.1603(3) 0.8291(2) 0.67671(19) 0.0154(5) Uani d 1
H H8 0.0825 0.8786 0.6609 0.018 Uiso calc 1
C C9 0.2879(3) 0.83430(19) 0.63691(18) 0.0138(5) Uani d 1
C C10 0.6993(3) 0.67368(18) 0.51219(17) 0.0111(5) Uani d 1
C C11 0.6945(3) 0.58412(19) 0.45657(18) 0.0137(5) Uani d 1
H H11 0.6087 0.5410 0.4499 0.016 Uiso calc 1
C C12 0.8091(3) 0.55636(19) 0.41134(18) 0.0135(5) Uani d 1
H H12 0.8009 0.4954 0.3741 0.016 Uiso calc 1
C C13 0.9394(3) 0.61878(19) 0.42019(17) 0.0124(5) Uani d 1
C C14 0.9425(3) 0.71067(19) 0.47314(18) 0.0131(5) Uani d 1
H H14 1.0265 0.7553 0.4782 0.016 Uiso calc 1
C C15 0.8263(3) 0.7370(2) 0.51759(19) 0.0149(5) Uani d 1
H H15 0.8320 0.7994 0.5527 0.018 Uiso calc 1
C C16 1.0513(3) 0.4934(2) 0.32853(19) 0.0157(5) Uani d 1
H H16A 0.9681 0.4942 0.2730 0.024 Uiso calc 1
H H16B 1.0362 0.4374 0.3716 0.024 Uiso calc 1
H H16C 1.1462 0.4829 0.3071 0.024 Uiso calc 1
C C17 1.1968(3) 0.6475(2) 0.3997(2) 0.0193(6) Uani d 1
H H17A 1.1806 0.7169 0.3732 0.029 Uiso calc 1
H H17B 1.2723 0.6123 0.3710 0.029 Uiso calc 1
H H17C 1.2321 0.6517 0.4692 0.029 Uiso calc 1

loop_
_atom_site_aniso_label
_atom_site_aniso_U_11
_atom_site_aniso_U_22
_atom_site_aniso_U_33
_atom_site_aniso_U_12
_atom_site_aniso_U_13
_atom_site_aniso_U_23
Br1 0.01162(12) 0.01344(13) 0.01844(13) 0.00250(9) 0.00348(9) 0.00418(9)
Br2 0.01221(12) 0.03001(16) 0.02206(15) -0.00045(10) 0.00760(10) -0.00982(11)
Br3 0.02015(14) 0.01703(14) 0.02199(14) 0.00415(10) 0.00073(11) 0.00642(10)
N1 0.0199(11) 0.0173(11) 0.0227(12) -0.0032(9) 0.0081(10) -0.0033(9)
N2 0.0145(10) 0.0150(11) 0.0166(11) -0.0008(8) 0.0054(9) -0.0010(9)
C1 0.0148(12) 0.0161(12) 0.0114(12) 0.0021(10) 0.0036(10) -0.0007(9)
C2 0.0105(11) 0.0133(12) 0.0115(12) -0.0004(9) 0.0012(9) -0.0001(9)
C3 0.0108(11) 0.0100(11) 0.0131(11) -0.0018(9) 0.0009(9) 0.0006(9)
C4 0.0095(11) 0.0123(11) 0.0106(12) -0.0013(9) 0.0006(9) -0.0033(9)
C5 0.0083(10) 0.0123(11) 0.0134(11) 0.0015(9) -0.0001(9) -0.0027(9)
C6 0.0122(11) 0.0167(12) 0.0141(12) -0.0011(9) 0.0027(10) -0.0015(9)
C7 0.0109(11) 0.0194(13) 0.0155(13) 0.0000(9) 0.0033(9) -0.0080(10)
C8 0.0103(11) 0.0153(13) 0.0186(13) 0.0028(9) -0.0018(10) -0.0070(10)
C9 0.0143(12) 0.0129(12) 0.0127(12) -0.0001(9) -0.0007(9) 0.0000(9)
C10 0.0100(11) 0.0131(12) 0.0095(11) -0.0006(9) 0.0004(9) -0.0008(9)
C11 0.0102(11) 0.0130(12) 0.0177(12) -0.0026(9) 0.0019(9) 0.0001(10)
C12 0.0137(12) 0.0125(12) 0.0143(12) -0.0003(9) 0.0027(10) -0.0017(9)
C13 0.0121(11) 0.0153(12) 0.0096(11) -0.0001(9) 0.0014(9) 0.0015(9)
C14 0.0116(11) 0.0139(12) 0.0132(12) -0.0042(9) 0.0010(9) -0.0002(9)
C15 0.0164(12) 0.0124(12) 0.0148(12) -0.0032(9) 0.0005(10) -0.0020(9)
C16 0.0162(12) 0.0169(13) 0.0147(12) 0.0005(10) 0.0051(10) 0.0001(10)
C17 0.0119(12) 0.0210(14) 0.0265(15) -0.0020(10) 0.0076(11) 0.0035(11)

loop_
_atom_type_symbol
_atom_type_description
_atom_type_scat_dispersion_real
_atom_type_scat_dispersion_imag
_atom_type_scat_source
C C 0.0033 0.0016 'International Tables Vol C Tables 4.2.6.8 and 6.1.1.4'
H H 0.0000 0.0000 'International Tables Vol C Tables 4.2.6.8 and 6.1.1.4'
N N 0.0061 0.0033 'International Tables Vol C Tables 4.2.6.8 and 6.1.1.4'
Br Br -0.2901 2.4595 'International Tables Vol C Tables 4.2.6.8 and 6.1.1.4'

loop_
_geom_angle_atom_site_label_1
_geom_angle_atom_site_label_2
_geom_angle_atom_site_label_3
_geom_angle
C13 N2 C16 120.0(2)
C13 N2 C17 120.0(2)
C16 N2 C17 119.1(2)
N1 C1 C2 178.9(3)
C3 C2 C1 122.5(2)
C3 C2 C4 120.8(2)
C1 C2 C4 116.7(2)
C2 C3 C10 132.5(2)
C2 C3 H3 113.8
C10 C3 H3 113.8
C5 C4 C9 116.0(2)
C5 C4 C2 121.9(2)
C9 C4 C2 122.1(2)
C6 C5 C4 122.5(2)
C6 C5 Br1 116.22(19)
C4 C5 Br1 121.28(18)
C7 C6 C5 118.7(2)
C7 C6 H6 120.7
C5 C6 H6 120.7
C8 C7 C6 121.5(2)
C8 C7 Br2 119.55(19)
C6 C7 Br2 118.9(2)
C7 C8 C9 118.4(2)
C7 C8 H8 120.8
C9 C8 H8 120.8
C8 C9 C4 122.8(2)
C8 C9 Br3 117.61(19)
C4 C9 Br3 119.44(19)
C11 C10 C15 116.7(2)
C11 C10 C3 117.3(2)
C15 C10 C3 126.0(2)
C12 C11 C10 122.7(2)
C12 C11 H11 118.6
C10 C11 H11 118.6
C11 C12 C13 120.1(2)
C11 C12 H12 119.9
C13 C12 H12 119.9
N2 C13 C14 121.7(2)
N2 C13 C12 120.9(2)
C14 C13 C12 117.4(2)
C15 C14 C13 121.4(2)
C15 C14 H14 119.3
C13 C14 H14 119.3
C14 C15 C10 121.5(2)
C14 C15 H15 119.2
C10 C15 H15 119.2
N2 C16 H16A 109.5
N2 C16 H16B 109.5
H16A C16 H16B 109.5
N2 C16 H16C 109.5
H16A C16 H16C 109.5
H16B C16 H16C 109.5
N2 C17 H17A 109.5
N2 C17 H17B 109.5
H17A C17 H17B 109.5
N2 C17 H17C 109.5
H17A C17 H17C 109.5
H17B C17 H17C 109.5

loop_
_geom_bond_atom_site_label_1
_geom_bond_atom_site_label_2
_geom_bond_distance
Br1 C5 1.900(2)
Br2 C7 1.891(3)
Br3 C9 1.896(3)
N1 C1 1.143(3)
N2 C13 1.364(3)
N2 C16 1.450(3)
N2 C17 1.456(3)
C1 C2 1.440(4)
C2 C3 1.354(3)
C2 C4 1.491(3)
C3 C10 1.446(3)
C3 H3 0.9500
C4 C5 1.403(3)
C4 C9 1.406(3)
C5 C6 1.391(3)
C6 C7 1.387(4)
C6 H6 0.9500
C7 C8 1.379(4)
C8 C9 1.390(4)
C8 H8 0.9500
C10 C11 1.407(3)
C10 C15 1.408(3)
C11 C12 1.377(3)
C11 H11 0.9500
C12 C13 1.421(3)
C12 H12 0.9500
C13 C14 1.413(3)
C14 C15 1.378(4)
C14 H14 0.9500
C15 H15 0.9500
C16 H16A 0.9800
C16 H16B 0.9800
C16 H16C 0.9800
C17 H17A 0.9800
C17 H17B 0.9800
C17 H17C 0.9800

loop_
_geom_torsion_atom_site_label_1
_geom_torsion_atom_site_label_2
_geom_torsion_atom_site_label_3
_geom_torsion_atom_site_label_4
_geom_torsion
C1 C2 C3 C10 3.3(4)
C4 C2 C3 C10 -176.3(2)
C3 C2 C4 C5 61.4(3)
C1 C2 C4 C5 -118.3(3)
C3 C2 C4 C9 -116.8(3)
C1 C2 C4 C9 63.5(3)
C9 C4 C5 C6 1.2(4)
C2 C4 C5 C6 -177.1(2)
C9 C4 C5 Br1 -177.69(17)
C2 C4 C5 Br1 4.0(3)
C4 C5 C6 C7 -0.6(4)
Br1 C5 C6 C7 178.28(19)
C5 C6 C7 C8 -1.2(4)
C5 C6 C7 Br2 178.31(18)
C6 C7 C8 C9 2.3(4)
Br2 C7 C8 C9 -177.15(18)
C7 C8 C9 C4 -1.8(4)
C7 C8 C9 Br3 174.57(19)
C5 C4 C9 C8 0.0(4)
C2 C4 C9 C8 178.3(2)
C5 C4 C9 Br3 -176.24(18)
C2 C4 C9 Br3 2.1(3)
C2 C3 C10 C11 -177.3(3)
C2 C3 C10 C15 3.8(5)
C15 C10 C11 C12 2.0(4)
C3 C10 C11 C12 -177.0(2)
C10 C11 C12 C13 0.4(4)
C16 N2 C13 C14 177.3(2)
C17 N2 C13 C14 8.8(4)
C16 N2 C13 C12 -2.8(4)
C17 N2 C13 C12 -171.3(2)
C11 C12 C13 N2 177.6(2)
C11 C12 C13 C14 -2.5(4)
N2 C13 C14 C15 -177.7(2)
C12 C13 C14 C15 2.4(4)
C13 C14 C15 C10 0.0(4)
C11 C10 C15 C14 -2.1(4)
C3 C10 C15 C14 176.7(2)
